data_2227963
loop_
_publ_author_name
'Joothamongkhon, Jaruwan'
'Chantrapromma, Suchada'
'Kobkeatthawin, Thawanrat'
'Fun, Hoong-Kun'

_publ_section_title
;
 (<i>Z</i>)-3-(Anthracen-9-yl)-1-(2-ethoxyphenyl)prop-2-en-1-one
;
_journal_coeditor_code RZ2490
_journal_issue 10
_journal_name_full 'Acta Crystallographica Section E'
_journal_page_first o2669
_journal_page_last o2670
_journal_paper_doi 10.1107/S1600536810038183
_journal_volume 66
_journal_year 2010
_chemical_formula_iupac 'C25 H20 O2'
_chemical_formula_moiety 'C25 H20 O2'
_chemical_formula_sum 'C25 H20 O2'
_chemical_formula_weight 352.41
_chemical_melting_point_gt 419
_chemical_melting_point_lt 421
_chemical_name_systematic
;
(<i>Z</i>)-3-(Anthracen-9-yl)-1-(2-ethoxyphenyl)prop-2-en-1-one
;
_space_group_IT_number 19
_symmetry_cell_setting orthorhombic
_symmetry_space_group_name_Hall 'P 2ac 2ab'
_symmetry_space_group_name_H-M 'P 21 21 21'
_atom_sites_solution_hydrogens geom
_atom_sites_solution_primary direct
_atom_sites_solution_secondary difmap
_audit_creation_method SHELXL-97
_cell_angle_alpha 90.00
_cell_angle_beta 90.00
_cell_angle_gamma 90.00
_cell_formula_units_Z 4
_cell_length_a 5.44420(10)
_cell_length_b 10.7665(2)
_cell_length_c 32.2160(7)
_cell_measurement_reflns_used 3190
_cell_measurement_temperature 100
_cell_measurement_theta_max 30.00
_cell_measurement_theta_min 1.99
_cell_volume 1888.34(6)
_computing_cell_refinement 'SAINT (Bruker, 2005)'
_computing_data_collection 'APEX2 (Bruker, 2005)'
_computing_data_reduction 'SAINT (Bruker, 2005)'
_computing_molecular_graphics 'SHELXTL (Sheldrick, 2008)'
_computing_publication_material
;
SHELXTL (Sheldrick, 2008) and PLATON (Spek, 2009)
;
_computing_structure_refinement 'SHELXTL (Sheldrick, 2008)'
_computing_structure_solution 'SHELXTL (Sheldrick, 2008)'
_diffrn_ambient_temperature 100
_diffrn_measured_fraction_theta_full 1.000
_diffrn_measured_fraction_theta_max 1.000
_diffrn_measurement_device_type 'Bruker APEXII CCD area-detector'
_diffrn_measurement_method '\f and \w scans'
_diffrn_radiation_monochromator graphite
_diffrn_radiation_source 'sealed tube'
_diffrn_radiation_type MoK\a
_diffrn_radiation_wavelength 0.71073
_diffrn_reflns_av_R_equivalents 0.0546
_diffrn_reflns_av_sigmaI/netI 0.0391
_diffrn_reflns_limit_h_max 7
_diffrn_reflns_limit_h_min -7
_diffrn_reflns_limit_k_max 15
_diffrn_reflns_limit_k_min -13
_diffrn_reflns_limit_l_max 45
_diffrn_reflns_limit_l_min -38
_diffrn_reflns_number 18936
_diffrn_reflns_theta_full 30.00
_diffrn_reflns_theta_max 30.00
_diffrn_reflns_theta_min 1.99
_diffrn_standards_number 0
_exptl_absorpt_coefficient_mu 0.077
_exptl_absorpt_correction_T_max 0.9948
_exptl_absorpt_correction_T_min 0.9643
_exptl_absorpt_correction_type multi-scan
_exptl_absorpt_process_details '(SADABS; Bruker, 2005)'
_exptl_crystal_colour Yellow
_exptl_crystal_density_diffrn 1.240
_exptl_crystal_density_method 'not measured'
_exptl_crystal_description Plate
_exptl_crystal_F_000 744
_exptl_crystal_size_max 0.47
_exptl_crystal_size_mid 0.16
_exptl_crystal_size_min 0.07
_refine_diff_density_max 0.286
_refine_diff_density_min -0.193
_refine_ls_extinction_method none
_refine_ls_goodness_of_fit_ref 1.035
_refine_ls_hydrogen_treatment constr
_refine_ls_matrix_type full
_refine_ls_number_parameters 245
_refine_ls_number_reflns 3190
_refine_ls_number_restraints 0
_refine_ls_restrained_S_all 1.035
_refine_ls_R_factor_all 0.0592
_refine_ls_R_factor_gt 0.0437
_refine_ls_shift/su_max 0.001
_refine_ls_shift/su_mean 0.001
_refine_ls_structure_factor_coef Fsqd
_refine_ls_weighting_details 'calc w=1/[\s^2^(Fo^2^)+(0.0420P)^2^+0.4942P] where P=(Fo^2^+2Fc^2^)/3'
_refine_ls_weighting_scheme calc
_refine_ls_wR_factor_gt 0.0937
_refine_ls_wR_factor_ref 0.1021
_reflns_number_gt 2632
_reflns_number_total 3190
_reflns_threshold_expression I>2\s(I)
_cod_data_source_file rz2490.cif
_cod_data_source_block I
_cod_database_code 2227963
_cod_database_fobs_code 2227963

loop_
_symmetry_equiv_pos_as_xyz
'x, y, z'
'-x+1/2, -y, z+1/2'
'-x, y+1/2, -z+1/2'
'x+1/2, -y+1/2, -z'

loop_
_atom_site_type_symbol
_atom_site_label
_atom_site_fract_x
_atom_site_fract_y
_atom_site_fract_z
_atom_site_U_iso_or_equiv
_atom_site_adp_type
_atom_site_calc_flag
_atom_site_refinement_flags
_atom_site_occupancy
_atom_site_disorder_assembly
_atom_site_disorder_group
O O1 -0.0044(2) 0.12896(14) 0.83325(4) 0.0251(3) Uani d . 1 . .
O O2 0.5039(3) -0.11326(13) 0.80475(4) 0.0281(3) Uani d . 1 . .
C C1 0.3555(4) -0.08224(18) 0.77249(6) 0.0222(4) Uani d . 1 . .
C C2 0.3530(4) -0.1433(2) 0.73429(6) 0.0290(5) Uani d . 1 . .
H H2A 0.4665 -0.2057 0.7288 0.035 Uiso calc R 1 . .
C C3 0.1806(4) -0.1105(2) 0.70459(6) 0.0311(5) Uani d . 1 . .
H H3A 0.1805 -0.1508 0.6791 0.037 Uiso calc R 1 . .
C C4 0.0084(4) -0.0187(2) 0.71237(6) 0.0290(4) Uani d . 1 . .
H H4A -0.1093 0.0013 0.6925 0.035 Uiso calc R 1 . .
C C5 0.0135(4) 0.04316(19) 0.75010(6) 0.0242(4) Uani d . 1 . .
H H5A -0.1019 0.1048 0.7554 0.029 Uiso calc R 1 . .
C C6 0.1884(3) 0.01477(17) 0.78025(5) 0.0187(4) Uani d . 1 . .
C C7 0.1887(3) 0.08877(17) 0.81949(6) 0.0174(4) Uani d . 1 . .
C C8 0.4287(3) 0.11964(17) 0.83872(6) 0.0175(4) Uani d . 1 . .
H H8A 0.5698 0.1084 0.8229 0.021 Uiso calc R 1 . .
C C9 0.4541(3) 0.16241(17) 0.87726(6) 0.0193(4) Uani d . 1 . .
H H9A 0.6114 0.1843 0.8858 0.023 Uiso calc R 1 . .
C C10 0.2511(3) 0.17797(19) 0.90773(5) 0.0194(4) Uani d . 1 . .
C C11 0.1582(3) 0.07403(18) 0.92908(6) 0.0207(4) Uani d . 1 . .
C C12 0.2619(4) -0.04731(19) 0.92423(6) 0.0261(4) Uani d . 1 . .
H H12A 0.3957 -0.0585 0.9067 0.031 Uiso calc R 1 . .
C C13 0.1672(5) -0.1464(2) 0.94501(7) 0.0326(5) Uani d . 1 . .
H H13A 0.2386 -0.2243 0.9419 0.039 Uiso calc R 1 . .
C C14 -0.0399(5) -0.1318(2) 0.97134(7) 0.0352(5) Uani d . 1 . .
H H14A -0.1049 -0.2006 0.9849 0.042 Uiso calc R 1 . .
C C15 -0.1435(4) -0.0192(2) 0.97689(6) 0.0317(5) Uani d . 1 . .
H H15A -0.2787 -0.0115 0.9943 0.038 Uiso calc R 1 . .
C C16 -0.0488(4) 0.0885(2) 0.95640(6) 0.0244(4) Uani d . 1 . .
C C17 -0.1518(4) 0.2059(2) 0.96189(6) 0.0264(4) Uani d . 1 . .
H H17A -0.2869 0.2147 0.9793 0.032 Uiso calc R 1 . .
C C18 -0.0574(3) 0.3102(2) 0.94196(6) 0.0239(4) Uani d . 1 . .
C C19 -0.1629(4) 0.4308(2) 0.94695(6) 0.0304(5) Uani d . 1 . .
H H19A -0.2990 0.4406 0.9641 0.036 Uiso calc R 1 . .
C C20 -0.0687(4) 0.5313(2) 0.92721(7) 0.0337(5) Uani d . 1 . .
H H20A -0.1417 0.6087 0.9306 0.040 Uiso calc R 1 . .
C C21 0.1408(4) 0.5188(2) 0.90134(6) 0.0301(5) Uani d . 1 . .
H H21A 0.2072 0.5887 0.8886 0.036 Uiso calc R 1 . .
C C22 0.2456(4) 0.40556(19) 0.89496(6) 0.0243(4) Uani d . 1 . .
H H22A 0.3804 0.3988 0.8774 0.029 Uiso calc R 1 . .
C C23 0.1515(3) 0.29688(19) 0.91489(6) 0.0211(4) Uani d . 1 . .
C C24 0.6799(4) -0.2118(2) 0.79972(7) 0.0326(5) Uani d . 1 . .
H H24A 0.7919 -0.1932 0.7771 0.039 Uiso calc R 1 . .
H H24C 0.5973 -0.2896 0.7937 0.039 Uiso calc R 1 . .
C C25 0.8164(5) -0.2200(2) 0.84010(8) 0.0457(6) Uani d . 1 . .
H H25C 0.9491 -0.2782 0.8374 0.069 Uiso calc R 1 . .
H H25A 0.7066 -0.2473 0.8616 0.069 Uiso calc R 1 . .
H H25B 0.8810 -0.1397 0.8472 0.069 Uiso calc R 1 . .

loop_
_atom_site_aniso_label
_atom_site_aniso_U_11
_atom_site_aniso_U_22
_atom_site_aniso_U_33
_atom_site_aniso_U_12
_atom_site_aniso_U_13
_atom_site_aniso_U_23
O1 0.0146(5) 0.0381(8) 0.0226(7) 0.0038(6) -0.0007(5) -0.0056(6)
O2 0.0291(7) 0.0251(7) 0.0299(7) 0.0092(6) -0.0045(6) -0.0046(6)
C1 0.0216(8) 0.0224(9) 0.0226(9) -0.0010(7) 0.0011(8) -0.0015(8)
C2 0.0299(10) 0.0262(10) 0.0310(11) -0.0021(9) 0.0050(9) -0.0109(9)
C3 0.0395(11) 0.0340(12) 0.0199(10) -0.0130(10) 0.0033(9) -0.0074(9)
C4 0.0300(10) 0.0369(11) 0.0200(9) -0.0085(10) -0.0058(8) 0.0006(9)
C5 0.0207(8) 0.0299(10) 0.0221(9) -0.0045(8) -0.0010(8) -0.0010(8)
C6 0.0161(8) 0.0231(9) 0.0170(8) -0.0028(7) 0.0015(7) -0.0006(7)
C7 0.0150(7) 0.0214(9) 0.0160(8) 0.0003(7) -0.0002(7) 0.0013(7)
C8 0.0119(7) 0.0207(9) 0.0198(9) 0.0012(6) 0.0013(6) 0.0015(8)
C9 0.0127(7) 0.0260(9) 0.0190(9) -0.0005(7) -0.0004(7) 0.0010(7)
C10 0.0157(7) 0.0304(10) 0.0122(8) 0.0002(7) -0.0028(6) -0.0014(8)
C11 0.0188(8) 0.0299(10) 0.0133(8) -0.0035(8) -0.0024(7) -0.0004(7)
C12 0.0255(9) 0.0312(11) 0.0216(10) -0.0014(8) -0.0018(8) 0.0027(8)
C13 0.0406(12) 0.0299(11) 0.0272(11) -0.0053(10) -0.0069(10) 0.0046(9)
C14 0.0441(13) 0.0390(13) 0.0226(10) -0.0184(11) 0.0001(10) 0.0055(9)
C15 0.0301(10) 0.0476(13) 0.0173(9) -0.0124(10) 0.0012(9) 0.0003(9)
C16 0.0213(9) 0.0395(12) 0.0123(8) -0.0058(8) -0.0012(7) -0.0020(8)
C17 0.0181(8) 0.0472(13) 0.0138(8) -0.0011(9) 0.0001(7) -0.0051(9)
C18 0.0199(8) 0.0377(11) 0.0141(8) 0.0039(8) -0.0037(7) -0.0066(8)
C19 0.0267(10) 0.0450(13) 0.0195(10) 0.0115(10) -0.0039(8) -0.0102(9)
C20 0.0374(11) 0.0362(12) 0.0275(11) 0.0151(10) -0.0078(9) -0.0084(10)
C21 0.0365(11) 0.0303(11) 0.0234(10) 0.0042(10) -0.0066(9) -0.0016(9)
C22 0.0256(9) 0.0307(11) 0.0165(9) 0.0025(8) -0.0031(7) 0.0003(8)
C23 0.0186(8) 0.0304(10) 0.0143(8) 0.0012(8) -0.0047(7) -0.0026(7)
C24 0.0318(10) 0.0232(10) 0.0427(13) 0.0091(9) 0.0012(10) -0.0019(9)
C25 0.0477(14) 0.0398(14) 0.0496(15) 0.0210(12) -0.0065(13) 0.0051(12)

loop_
_atom_type_symbol
_atom_type_description
_atom_type_scat_dispersion_real
_atom_type_scat_dispersion_imag
_atom_type_scat_source
C C 0.0033 0.0000 'International Tables Vol C Tables 4.2.6.8 and 6.1.1.4'
H H 0.0000 0.0000 'International Tables Vol C Tables 4.2.6.8 and 6.1.1.4'
O O 0.0106 0.0000 'International Tables Vol C Tables 4.2.6.8 and 6.1.1.4'

loop_
_geom_angle_atom_site_label_1
_geom_angle_atom_site_label_2
_geom_angle_atom_site_label_3
_geom_angle_site_symmetry_1
_geom_angle_site_symmetry_3
_geom_angle
_geom_angle_publ_flag
C1 O2 C24 . . 119.44(16) ?
O2 C1 C2 . . 124.38(18) ?
O2 C1 C6 . . 115.55(16) ?
C2 C1 C6 . . 120.01(18) ?
C3 C2 C1 . . 119.7(2) ?
C3 C2 H2A . . 120.2 ?
C1 C2 H2A . . 120.2 ?
C4 C3 C2 . . 121.02(19) ?
C4 C3 H3A . . 119.5 ?
C2 C3 H3A . . 119.5 ?
C5 C4 C3 . . 119.2(2) ?
C5 C4 H4A . . 120.4 ?
C3 C4 H4A . . 120.4 ?
C4 C5 C6 . . 121.3(2) ?
C4 C5 H5A . . 119.3 ?
C6 C5 H5A . . 119.3 ?
C5 C6 C1 . . 118.72(17) ?
C5 C6 C7 . . 118.25(16) ?
C1 C6 C7 . . 123.03(16) ?
O1 C7 C8 . . 121.85(16) ?
O1 C7 C6 . . 119.69(16) ?
C8 C7 C6 . . 118.27(15) ?
C9 C8 C7 . . 123.95(16) ?
C9 C8 H8A . . 118.0 ?
C7 C8 H8A . . 118.0 ?
C8 C9 C10 . . 125.25(16) ?
C8 C9 H9A . . 117.4 ?
C10 C9 H9A . . 117.4 ?
C11 C10 C23 . . 120.25(16) ?
C11 C10 C9 . . 119.99(17) ?
C23 C10 C9 . . 119.76(17) ?
C10 C11 C12 . . 122.03(17) ?
C10 C11 C16 . . 119.65(18) ?
C12 C11 C16 . . 118.32(18) ?
C13 C12 C11 . . 120.80(19) ?
C13 C12 H12A . . 119.6 ?
C11 C12 H12A . . 119.6 ?
C12 C13 C14 . . 120.5(2) ?
C12 C13 H13A . . 119.7 ?
C14 C13 H13A . . 119.7 ?
C15 C14 C13 . . 120.7(2) ?
C15 C14 H14A . . 119.6 ?
C13 C14 H14A . . 119.6 ?
C14 C15 C16 . . 121.1(2) ?
C14 C15 H15A . . 119.4 ?
C16 C15 H15A . . 119.4 ?
C17 C16 C15 . . 122.11(18) ?
C17 C16 C11 . . 119.38(19) ?
C15 C16 C11 . . 118.5(2) ?
C18 C17 C16 . . 121.65(18) ?
C18 C17 H17A . . 119.2 ?
C16 C17 H17A . . 119.2 ?
C17 C18 C19 . . 122.20(18) ?
C17 C18 C23 . . 119.37(19) ?
C19 C18 C23 . . 118.42(19) ?
C20 C19 C18 . . 121.36(19) ?
C20 C19 H19A . . 119.3 ?
C18 C19 H19A . . 119.3 ?
C19 C20 C21 . . 120.3(2) ?
C19 C20 H20A . . 119.9 ?
C21 C20 H20A . . 119.9 ?
C22 C21 C20 . . 120.7(2) ?
C22 C21 H21A . . 119.7 ?
C20 C21 H21A . . 119.7 ?
C21 C22 C23 . . 120.98(19) ?
C21 C22 H22A . . 119.5 ?
C23 C22 H22A . . 119.5 ?
C10 C23 C22 . . 122.13(17) ?
C10 C23 C18 . . 119.57(18) ?
C22 C23 C18 . . 118.26(18) ?
O2 C24 C25 . . 106.01(18) ?
O2 C24 H24A . . 110.5 ?
C25 C24 H24A . . 110.5 ?
O2 C24 H24C . . 110.5 ?
C25 C24 H24C . . 110.5 ?
H24A C24 H24C . . 108.7 ?
C24 C25 H25C . . 109.5 ?
C24 C25 H25A . . 109.5 ?
H25C C25 H25A . . 109.5 ?
C24 C25 H25B . . 109.5 ?
H25C C25 H25B . . 109.5 ?
H25A C25 H25B . . 109.5 ?

loop_
_geom_bond_atom_site_label_1
_geom_bond_atom_site_label_2
_geom_bond_site_symmetry_2
_geom_bond_distance
_geom_bond_publ_flag
O1 C7 . 1.220(2) ?
O2 C1 . 1.358(2) ?
O2 C24 . 1.438(2) ?
C1 C2 . 1.395(3) ?
C1 C6 . 1.407(3) ?
C2 C3 . 1.386(3) ?
C2 H2A . 0.9300 ?
C3 C4 . 1.386(3) ?
C3 H3A . 0.9300 ?
C4 C5 . 1.386(3) ?
C4 H4A . 0.9300 ?
C5 C6 . 1.394(3) ?
C5 H5A . 0.9300 ?
C6 C7 . 1.494(3) ?
C7 C8 . 1.483(2) ?
C8 C9 . 1.331(3) ?
C8 H8A . 0.9300 ?
C9 C10 . 1.488(2) ?
C9 H9A . 0.9300 ?
C10 C11 . 1.408(3) ?
C10 C23 . 1.409(3) ?
C11 C12 . 1.432(3) ?
C11 C16 . 1.438(3) ?
C12 C13 . 1.361(3) ?
C12 H12A . 0.9300 ?
C13 C14 . 1.420(3) ?
C13 H13A . 0.9300 ?
C14 C15 . 1.349(3) ?
C14 H14A . 0.9300 ?
C15 C16 . 1.430(3) ?
C15 H15A . 0.9300 ?
C16 C17 . 1.394(3) ?
C17 C18 . 1.392(3) ?
C17 H17A . 0.9300 ?
C18 C19 . 1.429(3) ?
C18 C23 . 1.440(3) ?
C19 C20 . 1.356(3) ?
C19 H19A . 0.9300 ?
C20 C21 . 1.419(3) ?
C20 H20A . 0.9300 ?
C21 C22 . 1.362(3) ?
C21 H21A . 0.9300 ?
C22 C23 . 1.430(3) ?
C22 H22A . 0.9300 ?
C24 C25 . 1.501(3) ?
C24 H24A . 0.9700 ?
C24 H24C . 0.9700 ?
C25 H25C . 0.9600 ?
C25 H25A . 0.9600 ?
C25 H25B . 0.9600 ?

loop_
_geom_hbond_atom_site_label_D
_geom_hbond_atom_site_label_H
_geom_hbond_atom_site_label_A
_geom_hbond_site_symmetry_A
_geom_hbond_distance_DH
_geom_hbond_distance_HA
_geom_hbond_distance_DA
_geom_hbond_angle_DHA
_geom_hbond_publ_flag
C3 H3A O1 3_546 0.93 2.59 3.205(3) 124 y
C8 H8A O1 1_655 0.93 2.35 3.093(2) 136 y
C9 H9A Cg2 1_655 0.93 2.88 3.7609(19) 160 y
C24 H24A Cg1 1_655 0.97 2.86 3.739(2) 151 y

loop_
_geom_torsion_atom_site_label_1
_geom_torsion_atom_site_label_2
_geom_torsion_atom_site_label_3
_geom_torsion_atom_site_label_4
_geom_torsion_site_symmetry_1
_geom_torsion_site_symmetry_2
_geom_torsion_site_symmetry_3
_geom_torsion_site_symmetry_4
_geom_torsion
_geom_torsion_publ_flag
C24 O2 C1 C2 . . . . 2.8(3) ?
C24 O2 C1 C6 . . . . 179.74(18) ?
O2 C1 C2 C3 . . . . 174.88(19) ?
C6 C1 C2 C3 . . . . -2.0(3) ?
C1 C2 C3 C4 . . . . -0.7(3) ?
C2 C3 C4 C5 . . . . 1.6(3) ?
C3 C4 C5 C6 . . . . 0.0(3) ?
C4 C5 C6 C1 . . . . -2.6(3) ?
C4 C5 C6 C7 . . . . 177.64(18) ?
O2 C1 C6 C5 . . . . -173.54(17) ?
C2 C1 C6 C5 . . . . 3.6(3) ?
O2 C1 C6 C7 . . . . 6.2(3) ?
C2 C1 C6 C7 . . . . -176.71(18) ?
C5 C6 C7 O1 . . . . 32.2(3) ?
C1 C6 C7 O1 . . . . -147.54(19) ?
C5 C6 C7 C8 . . . . -142.93(18) ?
C1 C6 C7 C8 . . . . 37.4(3) ?
O1 C7 C8 C9 . . . . 19.0(3) ?
C6 C7 C8 C9 . . . . -166.01(18) ?
C7 C8 C9 C10 . . . . 4.2(3) ?
C8 C9 C10 C11 . . . . 78.2(2) ?
C8 C9 C10 C23 . . . . -101.4(2) ?
C23 C10 C11 C12 . . . . -176.92(18) ?
C9 C10 C11 C12 . . . . 3.5(3) ?
C23 C10 C11 C16 . . . . 3.7(3) ?
C9 C10 C11 C16 . . . . -175.84(16) ?
C10 C11 C12 C13 . . . . -179.47(19) ?
C16 C11 C12 C13 . . . . -0.1(3) ?
C11 C12 C13 C14 . . . . 1.2(3) ?
C12 C13 C14 C15 . . . . -1.3(3) ?
C13 C14 C15 C16 . . . . 0.2(3) ?
C14 C15 C16 C17 . . . . -179.5(2) ?
C14 C15 C16 C11 . . . . 0.9(3) ?
C10 C11 C16 C17 . . . . -1.1(3) ?
C12 C11 C16 C17 . . . . 179.48(18) ?
C10 C11 C16 C15 . . . . 178.43(17) ?
C12 C11 C16 C15 . . . . -0.9(3) ?
C15 C16 C17 C18 . . . . 179.67(18) ?
C11 C16 C17 C18 . . . . -0.8(3) ?
C16 C17 C18 C19 . . . . 179.27(18) ?
C16 C17 C18 C23 . . . . 0.1(3) ?
C17 C18 C19 C20 . . . . -179.9(2) ?
C23 C18 C19 C20 . . . . -0.7(3) ?
C18 C19 C20 C21 . . . . -0.8(3) ?
C19 C20 C21 C22 . . . . 2.0(3) ?
C20 C21 C22 C23 . . . . -1.5(3) ?
C11 C10 C23 C22 . . . . 177.84(18) ?
C9 C10 C23 C22 . . . . -2.6(3) ?
C11 C10 C23 C18 . . . . -4.4(3) ?
C9 C10 C23 C18 . . . . 175.19(16) ?
C21 C22 C23 C10 . . . . 177.78(18) ?
C21 C22 C23 C18 . . . . 0.0(3) ?
C17 C18 C23 C10 . . . . 2.5(3) ?
C19 C18 C23 C10 . . . . -176.73(17) ?
C17 C18 C23 C22 . . . . -179.67(18) ?
C19 C18 C23 C22 . . . . 1.1(3) ?
C1 O2 C24 C25 . . . . 178.57(19) ?

loop_
_cod_related_entry_id
_cod_related_entry_database
_cod_related_entry_code
1 ChemSpider 26231285
